data_2009812
loop_
_publ_author_name
'Jaques, D.'
'Clark, J.R.'
'Chebi, D.E.'
'Fanwick, P.E.'
'Rothwell, I.P.'

_publ_section_title
;
 [Mo{P(Ph)~2~OC~6~H~3~(Ph)(\h^6^-Ph)}(CO)~2~]
;
_journal_issue 6
_journal_name_full 'Acta Crystallographica Section C'
_journal_page_first 898
_journal_page_last 899
_journal_paper_doi 10.1107/S0108270193011746
_journal_volume 50
_journal_year 1994
_chemical_formula_sum 'C32 H23 Mo O3 P'
_chemical_formula_weight 581.45
_symmetry_cell_setting orthorhombic
_symmetry_space_group_name_Hall '-P 2ac 2ab'
_symmetry_space_group_name_H-M 'P b c a'
_atom_type_scat_source 'Cromer & Waber (1974)'
_cell_angle_alpha 90.0
_cell_angle_beta 90.0
_cell_angle_gamma 90.0
_cell_formula_units_Z 8
_cell_length_a 8.942(2)
_cell_length_b 20.445(2)
_cell_length_c 28.448(4)
_cell_measurement_reflns_used 25
_cell_measurement_temperature 293
_cell_measurement_theta_max 23
_cell_measurement_theta_min 19
_cell_volume 5200.8(15)
_diffrn_measurement_device 'Enraf-Nonius CAD-4'
_diffrn_measurement_method \w-2\q
_diffrn_radiation_type MoK\a
_diffrn_radiation_wavelength 0.71073
_diffrn_reflns_limit_h_max 9
_diffrn_reflns_limit_h_min 0
_diffrn_reflns_limit_k_max 21
_diffrn_reflns_limit_k_min 0
_diffrn_reflns_limit_l_max 30
_diffrn_reflns_limit_l_min 0
_diffrn_reflns_number 3854
_diffrn_reflns_theta_max 45
_diffrn_standards_decay_% <5
_diffrn_standards_interval_time 83
_diffrn_standards_number 3
_exptl_absorpt_coefficient_mu 0.583
_exptl_absorpt_correction_T_max 1.00
_exptl_absorpt_correction_T_min 0.81
_exptl_absorpt_correction_type 'empirical(DIFABS: Walker & Stuart,1983)'
_exptl_crystal_colour Yellow
_exptl_crystal_density_diffrn 1.488
_exptl_crystal_description Needle
_exptl_crystal_size_max 0.46
_exptl_crystal_size_mid 0.38
_exptl_crystal_size_min 0.22
_refine_diff_density_max 0.22
_refine_diff_density_min -0.18
_refine_ls_goodness_of_fit_obs 0.992
_refine_ls_hydrogen_treatment noref
_refine_ls_number_parameters 334
_refine_ls_number_reflns 2629
_refine_ls_R_factor_obs 0.028
_refine_ls_shift/esd_max 0.01
_refine_ls_structure_factor_coef F
_refine_ls_weighting_details w=1/[\s^2^F+(0.02F)^2^+1--F]
_refine_ls_weighting_scheme calc
_refine_ls_wR_factor_obs 0.036
_reflns_number_observed 2629
_reflns_number_total 3854
_reflns_observed_criterion F>3\s(F)
_cod_data_source_file st1064.cif
_cod_data_source_block st1064_structure_1_of_1
_cod_depositor_comments
;
The following automatic conversions were performed:

'_refine_ls_weighting_scheme' value 'w=1/[\s^2^F+(0.02F)^2^+1--F]'
was changed to 'calc'. New tag '_refine_ls_weighting_details' was
created. The value of the new tag was set to
'w=1/[\s^2^F+(0.02F)^2^+1--F]'.

Automatic conversion script
Id: cif_fix_values 3143 2015-03-26 13:38:13Z robertas 
;
_cod_original_cell_volume 5200(2)
_cod_database_code 2009812

loop_
_atom_site_label
_atom_site_fract_x
_atom_site_fract_y
_atom_site_fract_z
Mo .17105(4) .06072(2) .100510(10)
P -.00370(10) .14584(4) .10987(3)
O(1) -.0685(4) -.0296(2) .05530(10)
O(2) .0770(4) -.00490(10) .19430(10)
O(10) .0682(2) .22110(10) .11141(7)
C(1) .0215(5) .0046(2) .07180(10)
C(2) .1103(5) .0200(5) .15920(10)
C(11) .2011(4) .2432(2) .13050(10)
C(12) .3323(4) .2074(2) .12870(10)
C(13) .4605(4) .2334(2) .14990(10)
C(14) .4582(5) .2953(2) .1698(2)
C(15) .3283(5) .3307(2) .16950(10)
C(16) .1962(4) .3058(2) .15100(10)
C(21) -.1228(4) .1468(2) .16210(10)
C(22) -.2083(4) .0918(2) .17130(10)
C(23) -.2939(5) .0877(2) .21150(10)
C(24) -.2948(5) .1390(2) .24280(10)
C(25) -.2144(5) .1947(2) .23340(10)
C(26) -.1278(4) .1988(2) .19340(10)
C(31) -.1358(4) .1673(2) .06330(10)
C(32) -.1265(5) .1379(2) .01960(10)
C(33) -.2261(6) .1576(2) -.01570(10)
C(34) -.3316(5) .2047(2) -.00700(10)
C(35) -.3398(5) .2337(2) .0363(2)
C(36) -.2423(4) .2152(2) .07140(10)
C(121) .3458(4) .1426(2) .10520(10)
C(122) .3076(4) .1350(2) .05640(10)
C(123) .3259(5) .0741(2) .0349(2)
C(124) .3780(5) .0200(2) .0611(2)
C(125) .4179(5) .0267(2) .1078(2)
C(126) .4040(4) .0888(2) .1296(2)
C(161) .0558(4) .3436(2) .15530(10)
C(162) .0185(5) .3717(2) .19870(10)
C(163) -.1135(6) .4054(2) .2043(2)
C(164) -.2113(5) .4128(2) .1679(2)
C(165) -.1768(5) .3859(2) .1245(2)
C(166) -.0440(5) .3524(2) .11840(10)
H131 .551 .208 .151
H141 .545 .314 .184
H151 .328 .374 .182
H221 -.208 .057 .149
H231 -.353 .049 .218
H241 -.352 .134 .271
H251 -.217 .231 .255
H261 -.072 .239 .186
H321 -.052 .104 .014
H331 -.223 .138 -.047
H341 -.399 .217 -.031
H351 -.416 .268 .042
H361 -.246 .236 .102
H1221 .270 .173 .039
H1231 .300 .069 .002
H1241 .385 -.022 .046
H1251 .453 -.011 .126
H1261 .435 .094 .162
H1621 .088 .368 .225
H1631 -.139 .425 .233
H1641 -.306 .435 .173
H1651 -.246 .391 .098
H1661 -.020 .334 .088

loop_
_geom_angle_atom_site_label_1
_geom_angle_atom_site_label_2
_geom_angle_atom_site_label_3
_geom_angle
_geom_angle_publ_flag
P Mo C(1) 91.60(10) yes
P Mo C(2) 91.90(10) yes
C(1) Mo C(2) 85.2(2) yes
P O(10) C(11) 130.1(2) yes
Mo C(1) O(1) 178.8(4) yes
Mo C(2) O(2) 178.5(4) yes
Mo P O(10) 115.39(9) yes
P Mo C(121) 84.60(10) no
P Mo C(122) 85.80(10) no
P Mo C(123) 113.40(10) no
P Mo C(124) 148.20(10) no
P Mo C(125) 147.30(10) no
P Mo C(126) 112.00(10) no
C(1) Mo C(121) 157.6(2) no
C(1) Mo C(122) 121.5(2) no
C(1) Mo C(123) 98.1(2) no
C(1) Mo C(124) 97.7(2) no
C(1) Mo C(125) 121.0(2) no
C(1) Mo C(126) 156.5(2) no
C(2) Mo C(121) 117.0(2) no
C(2) Mo C(122) 153.2(2) no
C(2) Mo C(123) 154.3(2) no
C(2) Mo C(124) 119.0(2) no
C(2) Mo C(125) 93.4(2) no
C(2) Mo C(126) 92.9(2) no
C(121) Mo C(122) 36.30(10) no
C(121) Mo C(123) 63.70(10) no
C(121) Mo C(124) 75.3(2) no
C(121) Mo C(125) 64.3(2) no
C(121) Mo C(126) 35.40(10) no
C(122) Mo C(123) 34.90(10) no
C(122) Mo C(124) 63.4(2) no
C(122) Mo C(125) 75.2(2) no
C(122) Mo C(126) 63.7(2) no
C(123) Mo C(124) 35.3(2) no
C(123) Mo C(125) 62.9(2) no
C(123) Mo C(126) 73.9(2) no
C(124) Mo C(125) 34.7(2) no
C(124) Mo C(126) 62.8(2) no
C(125) Mo C(126) 35.6(2) no
Mo P C(21) 119.10(10) no
Mo P C(31) 121.60(10) no
O(10) P C(21) 101.10(10) no
O(10) P C(31) 92.70(10) no
C(21) P C(31) 102.1(2) no
O(10) C(11) C(12) 122.8(3) no
O(10) C(11) C(16) 115.7(3) no
C(12) C(11) C(16) 121.4(3) no
C(11) C(12) C(13) 118.6(4) no
C(11) C(12) C(121) 123.7(3) no
C(13) C(12) C(121) 117.7(4) no
C(12) C(13) C(14) 120.7(4) no
C(13) C(14) C(15) 119.5(4) no
C(14) C(15) C(16) 122.0(4) no
C(11) C(16) C(15) 117.6(4) no
C(11) C(16) C(161) 122.4(3) no
C(15) C(16) C(161) 119.9(3) no
Mo C(121) C(12) 128.3(3) no
Mo C(121) C(122) 72.7(2) no
Mo C(121) C(126) 73.0(2) no
C(12) C(121) C(122) 120.8(4) no
C(12) C(121) C(126) 120.4(4) no
C(122) C(121) C(126) 118.8(4) no
Mo C(122) C(121) 71.0(2) no
Mo C(122) C(123) 73.4(3) no
C(121) C(122) C(123) 119.4(4) no
Mo C(123) C(122) 71.7(2) no
Mo C(123) C(124) 71.5(3) no

loop_
_geom_bond_atom_site_label_1
_geom_bond_atom_site_label_2
_geom_bond_distance
_geom_bond_publ_flag
Mo P 2.3540(10) yes
Mo C(1) 1.942(4) yes
Mo C(2) 1.944(5) yes
Mo C(121) 2.295(4) yes
Mo C(122) 2.318(4) yes
Mo C(123) 2.339(4) yes
Mo C(124) 2.318(5) yes
Mo C(125) 2.324(5) yes
Mo C(126) 2.313(4) yes
C(1) O(1) 1.165(5) yes
C(2) O(2) 1.158(5) yes
P O(10) 1.667(2) no
P C(21) 1.828(3) no
P C(31) 1.827(3) no
O(10) C(11) 1.382(4) no
C(11) C(12) 1.383(5) no
C(11) C(16) 1.408(5) no
C(12) C(13) 1.400(5) no
C(12) C(121) 1.489(5) no
C(13) C(14) 1.386(6) no
C(14) C(15) 1.369(6) no
C(15) C(16) 1.390(5) no
C(16) C(161) 1.480(5) no
C(121) C(122) 1.436(5) no
C(121) C(126) 1.402(6) no
C(122) C(123) 1.398(6) no
C(123) C(124) 1.411(7) no
C(124) C(125) 1.383(7) no
C(125) C(126) 1.418(7) no
C(21) C(22) 1.386(5) no
C(21) C(26) 1.386(5) no
C(22) C(23) 1.377(5) no
C(23) C(24) 1.376(6) no
C(24) C(25) 1.373(6) no
C(25) C(26) 1.379(5) no
C(31) C(32) 1.383(5) no
C(31) C(36) 1.386(5) no
C(32) C(33) 1.401(6) no
C(33) C(34) 1.370(7) no
C(34) C(35) 1.370(7) no
C(35) C(36) 1.380(6) no
C(161) C(162) 1.403(5) no
C(161) C(166) 1.387(6) no
C(162) C(163) 1.377(7) no
C(163) C(164) 1.363(7) no
C(164) C(165) 1.387(7) no
C(165) C(166) 1.382(6) no
